data_4319840
loop_
_publ_author_name
'John F. Lehmann'
'David A. Dixon'
'Gary J. Schrobilgen'

_publ_section_title
;
 X-ray Crystal Structures of \a-KrF2, [KrF][MF6] (M = As, Sb, Bi),
 [Kr2F3][SbF6].KrF2, [Kr2F3]2[SbF6]2.KrF2, and [Kr2F3][AsF6].[KrF][AsF6];
 Synthesis and Characterization of [Kr2F3][PF6].nKrF2; and Theoretical
 Studies of KrF2, KrF+, Kr2F3+, and the [KrF][MF6] (M = P, As, Sb, Bi) Ion
 Pairs
;
_journal_name_full 'Inorganic Chemistry'
_journal_page_first 3002
_journal_page_last 3017
_journal_paper_doi 10.1021/ic001167w
_journal_volume 40
_journal_year 2001
_chemical_formula_sum 'As F7 Kr'
_chemical_formula_weight 291.72
_chemical_name_systematic
; 
 ? 
;
_space_group_IT_number 14
_symmetry_cell_setting monoclinic
_symmetry_space_group_name_Hall '-P 2ybc'
_symmetry_space_group_name_H-M 'P 1 21/c 1'
_atom_sites_solution_hydrogens geom
_atom_sites_solution_primary direct
_atom_sites_solution_secondary difmap
_audit_creation_method SHELXL-97
_cell_angle_alpha 90.00
_cell_angle_beta 95.298(2)
_cell_angle_gamma 90.00
_cell_formula_units_Z 4
_cell_length_a 5.1753(2)
_cell_length_b 10.2019(7)
_cell_length_c 10.5763(8)
_cell_measurement_temperature 153(2)
_cell_volume 556.02(6)
_computing_structure_refinement 'SHELXL-97 (Sheldrick, 1997)'
_computing_structure_solution 'SHELXS-97 (Sheldrick, 1990)'
_diffrn_ambient_temperature 153(2)
_diffrn_measured_fraction_theta_full 0.977
_diffrn_measured_fraction_theta_max 0.977
_diffrn_radiation_monochromator graphite
_diffrn_radiation_source 'fine-focus sealed tube'
_diffrn_radiation_type MoK\a
_diffrn_radiation_wavelength 0.71073
_diffrn_reflns_av_R_equivalents 0.0363
_diffrn_reflns_av_sigmaI/netI 0.0317
_diffrn_reflns_limit_h_max 6
_diffrn_reflns_limit_h_min -6
_diffrn_reflns_limit_k_max 12
_diffrn_reflns_limit_k_min -12
_diffrn_reflns_limit_l_max 13
_diffrn_reflns_limit_l_min -13
_diffrn_reflns_number 5065
_diffrn_reflns_theta_full 27.47
_diffrn_reflns_theta_max 27.47
_diffrn_reflns_theta_min 2.78
_exptl_absorpt_coefficient_mu 14.086
_exptl_crystal_density_diffrn 3.485
_exptl_crystal_density_method 'not measured'
_exptl_crystal_F_000 528
_refine_diff_density_max 0.776
_refine_diff_density_min -0.867
_refine_diff_density_rms 0.148
_refine_ls_extinction_coef 0.0076(7)
_refine_ls_extinction_expression Fc^*^=kFc[1+0.001xFc^2^\l^3^/sin(2\q)]^-1/4^
_refine_ls_extinction_method SHELXL
_refine_ls_goodness_of_fit_ref 1.013
_refine_ls_hydrogen_treatment mixed
_refine_ls_matrix_type full
_refine_ls_number_parameters 83
_refine_ls_number_reflns 1241
_refine_ls_number_restraints 0
_refine_ls_restrained_S_all 1.013
_refine_ls_R_factor_all 0.0344
_refine_ls_R_factor_gt 0.0265
_refine_ls_shift/su_max 0.005
_refine_ls_shift/su_mean 0.001
_refine_ls_structure_factor_coef Fsqd
_refine_ls_weighting_details 'calc w=1/[\s^2^(Fo^2^)+(0.0414P)^2^+0.0000P] where P=(Fo^2^+2Fc^2^)/3'
_refine_ls_weighting_scheme calc
_refine_ls_wR_factor_gt 0.0630
_refine_ls_wR_factor_ref 0.0652
_reflns_number_gt 1066
_reflns_number_total 1241
_reflns_threshold_expression >2sigma(I)
_cod_data_source_file ic001167w_2.cif
_cod_data_source_block KrF+AsF6-
_cod_database_code 4319840

loop_
_symmetry_equiv_pos_as_xyz
'x, y, z'
'-x, y+1/2, -z+1/2'
'-x, -y, -z'
'x, -y-1/2, z-1/2'

loop_
_atom_site_label
_atom_site_type_symbol
_atom_site_fract_x
_atom_site_fract_y
_atom_site_fract_z
_atom_site_U_iso_or_equiv
_atom_site_adp_type
_atom_site_occupancy
_atom_site_calc_flag
_atom_site_refinement_flags
_atom_site_disorder_assembly
_atom_site_disorder_group
Kr Kr 0.46804(7) 0.72625(4) 0.47023(3) 0.01835(14) Uani 1 d . . .
As As 0.09572(8) 0.48544(4) 0.27227(4) 0.01730(14) Uani 1 d . . .
F2 F 0.2883(5) 0.5441(2) 0.4167(2) 0.0281(6) Uani 1 d . . .
F1 F 0.6281(5) 0.8724(2) 0.5209(3) 0.0355(6) Uani 1 d . . .
F4 F 0.2346(5) 0.6073(2) 0.1927(2) 0.0313(6) Uani 1 d . . .
F3 F -0.0790(5) 0.4281(3) 0.1409(2) 0.0342(6) Uani 1 d . . .
F5 F 0.3528(5) 0.3849(2) 0.2518(2) 0.0296(6) Uani 1 d . . .
F6 F -0.0184(5) 0.3695(2) 0.3687(2) 0.0323(6) Uani 1 d . . .
F7 F -0.1409(5) 0.5912(3) 0.3088(3) 0.0374(7) Uani 1 d . . .

loop_
_atom_site_aniso_label
_atom_site_aniso_U_11
_atom_site_aniso_U_22
_atom_site_aniso_U_33
_atom_site_aniso_U_23
_atom_site_aniso_U_13
_atom_site_aniso_U_12
Kr 0.0215(2) 0.0178(2) 0.0158(2) -0.00035(15) 0.00224(15) -0.00029(13)
As 0.0187(2) 0.0173(2) 0.0159(2) -0.00148(16) 0.00217(15) 0.00003(14)
F2 0.0399(14) 0.0213(14) 0.0216(13) -0.0023(10) -0.0055(10) -0.0044(11)
F1 0.0470(16) 0.0282(15) 0.0314(15) -0.0063(12) 0.0051(12) -0.0159(12)
F4 0.0388(15) 0.0287(15) 0.0267(14) 0.0079(11) 0.0037(11) -0.0043(11)
F3 0.0353(14) 0.0390(16) 0.0261(14) -0.0064(12) -0.0079(11) -0.0059(12)
F5 0.0316(13) 0.0322(15) 0.0252(13) -0.0020(11) 0.0037(11) 0.0126(11)
F6 0.0410(15) 0.0266(15) 0.0305(15) 0.0008(12) 0.0094(12) -0.0113(11)
F7 0.0332(14) 0.0370(16) 0.0427(17) -0.0059(13) 0.0074(13) 0.0142(12)

loop_
_atom_type_symbol
_atom_type_description
_atom_type_scat_dispersion_real
_atom_type_scat_dispersion_imag
_atom_type_scat_source
F F 0.0171 0.0103 'International Tables Vol C Tables 4.2.6.8 and 6.1.1.4'
As As 0.0499 2.0058 'International Tables Vol C Tables 4.2.6.8 and 6.1.1.4'
Kr Kr -0.5574 2.7079 'International Tables Vol C Tables 4.2.6.8 and 6.1.1.4'

loop_
_geom_angle_atom_site_label_1
_geom_angle_atom_site_label_2
_geom_angle_atom_site_label_3
_geom_angle
_geom_angle_site_symmetry_1
_geom_angle_site_symmetry_3
_geom_angle_publ_flag
F1 Kr F2 176.86(11) . . ?
F3 As F4 93.69(12) . . ?
F3 As F7 93.68(13) . . ?
F4 As F7 89.71(13) . . ?
F3 As F6 93.65(12) . . ?
F4 As F6 172.64(13) . . ?
F7 As F6 90.44(13) . . ?
F3 As F5 92.98(12) . . ?
F4 As F5 90.36(12) . . ?
F7 As F5 173.32(12) . . ?
F6 As F5 88.64(12) . . ?
F3 As F2 178.71(12) . . ?
F4 As F2 87.24(11) . . ?
F7 As F2 87.22(12) . . ?
F6 As F2 85.42(11) . . ?
F5 As F2 86.11(11) . . ?
As F2 Kr 133.80(13) . . ?

loop_
_geom_bond_atom_site_label_1
_geom_bond_atom_site_label_2
_geom_bond_distance
_geom_bond_site_symmetry_2
_geom_bond_publ_flag
Kr F1 1.765(2) . ?
Kr F2 2.131(2) . ?
As F3 1.691(2) . ?
As F4 1.698(2) . ?
As F7 1.703(2) . ?
As F6 1.703(2) . ?
As F5 1.710(2) . ?
As F2 1.845(2) . ?
